data_1550575
loop_
_publ_author_name
'Szkop, Kevin M.'
'Geeson, Michael Baily'
'Stephan, Douglas W.'
'Cummins, Christopher'

_publ_section_title
;
 Synthesis of acyl(chloro)phosphines enabled by phosphinidene transfer
;
_journal_name_full 'Chemical Science'
_journal_paper_doi 10.1039/C8SC05657A
_journal_year 2019
_chemical_formula_sum 'C22 H29 O2 P'
_chemical_formula_weight 356.42
_space_group_crystal_system monoclinic
_space_group_IT_number 4
_space_group_name_Hall 'P 2yb'
_space_group_name_H-M_alt 'P 1 21 1'
_symmetry_space_group_name_Hall 'P 2yb'
_symmetry_space_group_name_H-M 'P 1 21 1'
_atom_sites_solution_hydrogens geom
_audit_creation_method SHELXL-2014/7
_audit_update_record
;
2018-12-03 deposited with the CCDC.
2019-02-07 downloaded from the CCDC.
;
_cell_angle_alpha 90
_cell_angle_beta 92.615(3)
_cell_angle_gamma 90
_cell_formula_units_Z 2
_cell_length_a 6.4762(6)
_cell_length_b 7.8291(7)
_cell_length_c 18.9197(17)
_cell_measurement_reflns_used 6009
_cell_measurement_temperature 100(2)
_cell_measurement_theta_max 23.08
_cell_measurement_theta_min 2.82
_cell_volume 958.28(15)
_computing_structure_refinement 'SHELXL-2014/7 (Sheldrick, 2014)'
_diffrn_ambient_temperature 100(2)
_diffrn_measured_fraction_theta_full 0.998
_diffrn_measured_fraction_theta_max 0.992
_diffrn_measurement_device_type 'Bruker APEX-II CCD'
_diffrn_radiation_type MoK\a
_diffrn_radiation_wavelength 0.71073
_diffrn_reflns_av_unetI/netI 0.0615
_diffrn_reflns_Laue_measured_fraction_full 0.998
_diffrn_reflns_Laue_measured_fraction_max 0.992
_diffrn_reflns_limit_h_max 9
_diffrn_reflns_limit_h_min -9
_diffrn_reflns_limit_k_max 11
_diffrn_reflns_limit_k_min -11
_diffrn_reflns_limit_l_max 27
_diffrn_reflns_limit_l_min -27
_diffrn_reflns_number 5983
_diffrn_reflns_point_group_measured_fraction_full 0.999
_diffrn_reflns_point_group_measured_fraction_max 0.990
_diffrn_reflns_theta_full 25.242
_diffrn_reflns_theta_max 30.790
_diffrn_reflns_theta_min 1.077
_exptl_absorpt_coefficient_mu 0.156
_exptl_crystal_colour yellow
_exptl_crystal_density_diffrn 1.235
_exptl_crystal_description plate
_exptl_crystal_F_000 384
_exptl_crystal_size_max 0.105
_exptl_crystal_size_mid 0.096
_exptl_crystal_size_min 0.059
_exptl_transmission_factor_max 0.746070
_exptl_transmission_factor_min 0.687769
_refine_diff_density_max 0.244
_refine_diff_density_min -0.293
_refine_diff_density_rms 0.054
_refine_ls_abs_structure_details
;
 Flack x determined using 2153 quotients [(I+)-(I-)]/[(I+)+(I-)]
 (Parsons, Flack and Wagner, Acta Cryst. B69 (2013) 249-259).
;
_refine_ls_abs_structure_Flack -0.14(5)
_refine_ls_extinction_method none
_refine_ls_goodness_of_fit_ref 1.037
_refine_ls_hydrogen_treatment constr
_refine_ls_matrix_type full
_refine_ls_number_parameters 230
_refine_ls_number_reflns 5983
_refine_ls_number_restraints 1
_refine_ls_restrained_S_all 1.037
_refine_ls_R_factor_all 0.0539
_refine_ls_R_factor_gt 0.0432
_refine_ls_shift/su_max 0.000
_refine_ls_shift/su_mean 0.000
_refine_ls_structure_factor_coef Fsqd
_refine_ls_weighting_details 'w=1/[\s^2^(Fo^2^)+(0.0368P)^2^+0.1564P] where P=(Fo^2^+2Fc^2^)/3'
_refine_ls_weighting_scheme calc
_refine_ls_wR_factor_gt 0.0840
_refine_ls_wR_factor_ref 0.0875
_reflns_Friedel_coverage 0.871
_reflns_Friedel_fraction_full 1.000
_reflns_Friedel_fraction_max 0.988
_reflns_number_gt 5347
_reflns_number_total 5983
_reflns_threshold_expression 'I > 2\s(I)'
_cod_data_source_file c8sc05657a2.cif
_cod_data_source_block X8_18108_t5
_cod_database_code 1550575
_shelx_shelxl_version_number 2014/7
_shelx_space_group_comment
;
The symmetry employed for this shelxl refinement is uniquely defined
by the following loop, which should always be used as a source of
symmetry information in preference to the above space-group names.
They are only intended as comments.
;
_shelx_estimated_absorpt_t_min 0.984
_shelx_estimated_absorpt_t_max 0.991

loop_
_space_group_symop_operation_xyz
'x, y, z'
'-x, y+1/2, -z'

loop_
_atom_site_label
_atom_site_type_symbol
_atom_site_fract_x
_atom_site_fract_y
_atom_site_fract_z
_atom_site_U_iso_or_equiv
_atom_site_adp_type
_atom_site_occupancy
_atom_site_site_symmetry_order
_atom_site_calc_flag
_atom_site_refinement_flags_posn
_atom_site_refinement_flags_adp
P1 P 0.31978(12) 0.44331(9) 0.74266(4) 0.01371(14) Uani 1 1 d . .
O1 O 0.6564(4) 0.2662(3) 0.79553(14) 0.0301(6) Uani 1 1 d . .
C1 C 0.5724(4) 0.4042(4) 0.79536(16) 0.0157(6) Uani 1 1 d . .
O2 O 0.6178(4) 0.5288(3) 0.65157(12) 0.0211(5) Uani 1 1 d . .
C2 C 0.4364(5) 0.5453(4) 0.66333(15) 0.0148(6) Uani 1 1 d . .
C3 C 0.2473(5) 0.2271(4) 0.70489(16) 0.0170(6) Uani 1 1 d . .
C11 C 0.6484(5) 0.5485(4) 0.84366(14) 0.0131(5) Uani 1 1 d . .
C12 C 0.8552(5) 0.4998(4) 0.88161(16) 0.0162(6) Uani 1 1 d . .
H12A H 0.8385 0.3926 0.9085 0.019 Uiso 1 1 calc R U
H12B H 0.9609 0.4804 0.8463 0.019 Uiso 1 1 calc R U
C13 C 0.6739(5) 0.7172(4) 0.80250(15) 0.0151(6) Uani 1 1 d . .
H13A H 0.7758 0.7010 0.7657 0.018 Uiso 1 1 calc R U
H13B H 0.5401 0.7495 0.7788 0.018 Uiso 1 1 calc R U
C14 C 0.4860(5) 0.5780(4) 0.89972(15) 0.0140(6) Uani 1 1 d . .
H14A H 0.3520 0.6097 0.8760 0.017 Uiso 1 1 calc R U
H14B H 0.4659 0.4712 0.9266 0.017 Uiso 1 1 calc R U
C15 C 0.9261(5) 0.6425(4) 0.93201(16) 0.0168(6) Uani 1 1 d . .
H15 H 1.0610 0.6097 0.9561 0.020 Uiso 1 1 calc R U
C16 C 0.9542(5) 0.8089(4) 0.89030(18) 0.0200(6) Uani 1 1 d . .
H16A H 1.0599 0.7922 0.8547 0.024 Uiso 1 1 calc R U
H16B H 1.0023 0.9010 0.9229 0.024 Uiso 1 1 calc R U
C17 C 0.7471(5) 0.8599(4) 0.85312(16) 0.0167(6) Uani 1 1 d . .
H17 H 0.7647 0.9681 0.8260 0.020 Uiso 1 1 calc R U
C18 C 0.5860(5) 0.8864(4) 0.90894(16) 0.0164(6) Uani 1 1 d . .
H18A H 0.6315 0.9792 0.9416 0.020 Uiso 1 1 calc R U
H18B H 0.4524 0.9203 0.8855 0.020 Uiso 1 1 calc R U
C19 C 0.5581(5) 0.7212(4) 0.95075(16) 0.0160(6) Uani 1 1 d . .
H19 H 0.4521 0.7394 0.9868 0.019 Uiso 1 1 calc R U
C20 C 0.7653(5) 0.6721(4) 0.98813(16) 0.0181(6) Uani 1 1 d . .
H20A H 0.7484 0.5668 1.0163 0.022 Uiso 1 1 calc R U
H20B H 0.8123 0.7647 1.0206 0.022 Uiso 1 1 calc R U
C21 C 0.2960(5) 0.6507(4) 0.61532(15) 0.0148(6) Uani 1 1 d . .
C22 C 0.3693(5) 0.7107(4) 0.55115(16) 0.0187(6) Uani 1 1 d . .
H22 H 0.5037 0.6795 0.5376 0.022 Uiso 1 1 calc R U
C23 C 0.2475(6) 0.8146(4) 0.50761(16) 0.0230(7) Uani 1 1 d . .
H23 H 0.2978 0.8548 0.4643 0.028 Uiso 1 1 calc R U
C24 C 0.0511(6) 0.8602(4) 0.52738(18) 0.0229(7) Uani 1 1 d . .
H24 H -0.0318 0.9335 0.4979 0.027 Uiso 1 1 calc R U
C25 C -0.0245(5) 0.7993(4) 0.58985(18) 0.0212(7) Uani 1 1 d . .
H25 H -0.1602 0.8289 0.6026 0.025 Uiso 1 1 calc R U
C26 C 0.0973(5) 0.6957(4) 0.63373(17) 0.0172(6) Uani 1 1 d . .
H26 H 0.0453 0.6548 0.6767 0.021 Uiso 1 1 calc R U
C31 C 0.2061(6) 0.1117(4) 0.76796(18) 0.0274(8) Uani 1 1 d . .
H31A H 0.1564 0.0003 0.7508 0.041 Uiso 1 1 calc R U
H31B H 0.1013 0.1644 0.7967 0.041 Uiso 1 1 calc R U
H31C H 0.3343 0.0964 0.7968 0.041 Uiso 1 1 calc R U
C32 C 0.4060(6) 0.1457(5) 0.6583(2) 0.0311(8) Uani 1 1 d . .
H32A H 0.3605 0.0304 0.6448 0.047 Uiso 1 1 calc R U
H32B H 0.5399 0.1393 0.6845 0.047 Uiso 1 1 calc R U
H32C H 0.4198 0.2151 0.6157 0.047 Uiso 1 1 calc R U
C33 C 0.0433(5) 0.2539(4) 0.66267(19) 0.0259(8) Uani 1 1 d . .
H33A H 0.0649 0.3323 0.6233 0.039 Uiso 1 1 calc R U
H33B H -0.0589 0.3026 0.6936 0.039 Uiso 1 1 calc R U
H33C H -0.0071 0.1440 0.6440 0.039 Uiso 1 1 calc R U

loop_
_atom_site_aniso_label
_atom_site_aniso_U_11
_atom_site_aniso_U_22
_atom_site_aniso_U_33
_atom_site_aniso_U_23
_atom_site_aniso_U_13
_atom_site_aniso_U_12
P1 0.0138(3) 0.0144(3) 0.0129(3) -0.0002(3) -0.0001(3) 0.0008(3)
O1 0.0312(14) 0.0183(12) 0.0394(15) -0.0057(11) -0.0129(12) 0.0062(11)
C1 0.0157(14) 0.0141(15) 0.0171(14) 0.0015(10) -0.0013(11) 0.0001(10)
O2 0.0162(11) 0.0276(13) 0.0196(11) 0.0012(9) 0.0023(9) 0.0022(10)
C2 0.0184(14) 0.0137(13) 0.0123(13) -0.0010(11) 0.0005(12) -0.0021(12)
C3 0.0161(14) 0.0177(14) 0.0173(14) -0.0009(11) -0.0003(12) -0.0021(12)
C11 0.0130(14) 0.0127(12) 0.0135(13) 0.0000(10) 0.0006(11) 0.0024(11)
C12 0.0130(13) 0.0172(13) 0.0184(13) 0.0024(11) 0.0002(12) 0.0012(12)
C13 0.0171(14) 0.0140(14) 0.0144(13) 0.0018(11) 0.0023(11) 0.0004(11)
C14 0.0131(13) 0.0160(14) 0.0128(13) 0.0029(11) 0.0005(10) -0.0017(11)
C15 0.0102(13) 0.0220(15) 0.0179(14) 0.0015(12) -0.0008(12) -0.0007(12)
C16 0.0147(15) 0.0226(16) 0.0228(16) 0.0003(13) 0.0011(12) -0.0028(13)
C17 0.0172(15) 0.0146(14) 0.0185(14) 0.0002(11) 0.0010(12) -0.0020(12)
C18 0.0154(15) 0.0163(14) 0.0172(14) -0.0016(11) -0.0018(11) 0.0031(11)
C19 0.0128(13) 0.0232(15) 0.0119(13) -0.0007(12) 0.0012(11) 0.0011(12)
C20 0.0149(15) 0.0235(17) 0.0157(14) 0.0000(12) -0.0010(12) 0.0002(12)
C21 0.0168(14) 0.0110(13) 0.0163(13) -0.0015(10) -0.0037(12) -0.0022(12)
C22 0.0211(16) 0.0193(16) 0.0158(14) -0.0025(12) 0.0011(12) -0.0019(12)
C23 0.031(2) 0.0223(16) 0.0153(14) 0.0041(12) -0.0008(13) -0.0051(14)
C24 0.0275(19) 0.0184(16) 0.0219(16) 0.0010(13) -0.0082(14) 0.0002(14)
C25 0.0189(16) 0.0209(17) 0.0236(16) -0.0020(13) -0.0027(13) 0.0015(13)
C26 0.0190(15) 0.0154(14) 0.0173(14) -0.0005(11) 0.0018(12) -0.0020(12)
C31 0.034(2) 0.0187(17) 0.0287(18) 0.0032(13) -0.0028(15) -0.0059(15)
C32 0.0281(19) 0.0290(18) 0.037(2) -0.0155(17) 0.0082(17) -0.0027(16)
C33 0.0247(18) 0.0222(17) 0.0296(18) -0.0020(14) -0.0115(15) -0.0066(14)

loop_
_atom_type_symbol
_atom_type_description
_atom_type_scat_dispersion_real
_atom_type_scat_dispersion_imag
_atom_type_scat_source
C C 0.0033 0.0016 'International Tables Vol C Tables 4.2.6.8 and 6.1.1.4'
H H 0.0000 0.0000 'International Tables Vol C Tables 4.2.6.8 and 6.1.1.4'
O O 0.0106 0.0060 'International Tables Vol C Tables 4.2.6.8 and 6.1.1.4'
P P 0.1023 0.0942 'International Tables Vol C Tables 4.2.6.8 and 6.1.1.4'

loop_
_geom_angle_atom_site_label_1
_geom_angle_atom_site_label_2
_geom_angle_atom_site_label_3
_geom_angle
C2 P1 C3 100.37(13)
C2 P1 C1 96.84(13)
C3 P1 C1 104.31(13)
O1 C1 C11 121.9(3)
O1 C1 P1 121.4(2)
C11 C1 P1 116.2(2)
O2 C2 C21 120.8(3)
O2 C2 P1 121.8(2)
C21 C2 P1 117.4(2)
C32 C3 C33 110.2(3)
C32 C3 C31 110.5(3)
C33 C3 C31 108.2(3)
C32 C3 P1 115.5(2)
C33 C3 P1 105.6(2)
C31 C3 P1 106.5(2)
C1 C11 C12 110.3(2)
C1 C11 C14 108.2(2)
C12 C11 C14 108.8(2)
C1 C11 C13 111.8(2)
C12 C11 C13 109.7(2)
C14 C11 C13 108.1(2)
C15 C12 C11 109.9(2)
C15 C12 H12A 109.7
C11 C12 H12A 109.7
C15 C12 H12B 109.7
C11 C12 H12B 109.7
H12A C12 H12B 108.2
C17 C13 C11 110.2(2)
C17 C13 H13A 109.6
C11 C13 H13A 109.6
C17 C13 H13B 109.6
C11 C13 H13B 109.6
H13A C13 H13B 108.1
C19 C14 C11 110.1(2)
C19 C14 H14A 109.7
C11 C14 H14A 109.7
C19 C14 H14B 109.7
C11 C14 H14B 109.6
H14A C14 H14B 108.2
C12 C15 C16 109.8(2)
C12 C15 C20 110.3(3)
C16 C15 C20 109.0(3)
C12 C15 H15 109.2
C16 C15 H15 109.2
C20 C15 H15 109.2
C15 C16 C17 109.5(3)
C15 C16 H16A 109.8
C17 C16 H16A 109.8
C15 C16 H16B 109.8
C17 C16 H16B 109.8
H16A C16 H16B 108.2
C18 C17 C13 109.2(3)
C18 C17 C16 109.1(2)
C13 C17 C16 109.6(3)
C18 C17 H17 109.7
C13 C17 H17 109.7
C16 C17 H17 109.7
C19 C18 C17 110.0(2)
C19 C18 H18A 109.7
C17 C18 H18A 109.7
C19 C18 H18B 109.7
C17 C18 H18B 109.7
H18A C18 H18B 108.2
C18 C19 C20 109.2(3)
C18 C19 C14 109.3(2)
C20 C19 C14 109.9(3)
C18 C19 H19 109.5
C20 C19 H19 109.5
C14 C19 H19 109.5
C19 C20 C15 108.9(2)
C19 C20 H20A 109.9
C15 C20 H20A 109.9
C19 C20 H20B 109.9
C15 C20 H20B 109.9
H20A C20 H20B 108.3
C26 C21 C22 118.9(3)
C26 C21 C2 121.9(3)
C22 C21 C2 119.2(3)
C23 C22 C21 120.4(3)
C23 C22 H22 119.8
C21 C22 H22 119.8
C22 C23 C24 119.8(3)
C22 C23 H23 120.1
C24 C23 H23 120.1
C25 C24 C23 120.4(3)
C25 C24 H24 119.8
C23 C24 H24 119.8
C26 C25 C24 120.0(3)
C26 C25 H25 120.0
C24 C25 H25 120.0
C25 C26 C21 120.4(3)
C25 C26 H26 119.8
C21 C26 H26 119.8
C3 C31 H31A 109.5
C3 C31 H31B 109.5
H31A C31 H31B 109.5
C3 C31 H31C 109.5
H31A C31 H31C 109.5
H31B C31 H31C 109.5
C3 C32 H32A 109.5
C3 C32 H32B 109.5
H32A C32 H32B 109.5
C3 C32 H32C 109.5
H32A C32 H32C 109.5
H32B C32 H32C 109.5
C3 C33 H33A 109.5
C3 C33 H33B 109.5
H33A C33 H33B 109.5
C3 C33 H33C 109.5
H33A C33 H33C 109.5
H33B C33 H33C 109.5

loop_
_geom_bond_atom_site_label_1
_geom_bond_atom_site_label_2
_geom_bond_distance
P1 C2 1.888(3)
P1 C3 1.888(3)
P1 C1 1.902(3)
O1 C1 1.209(4)
C1 C11 1.521(4)
O2 C2 1.212(4)
C2 C21 1.502(4)
C3 C32 1.524(5)
C3 C33 1.527(4)
C3 C31 1.530(4)
C11 C12 1.539(4)
C11 C14 1.545(4)
C11 C13 1.545(4)
C12 C15 1.526(4)
C12 H12A 0.9900
C12 H12B 0.9900
C13 C17 1.533(4)
C13 H13A 0.9900
C13 H13B 0.9900
C14 C19 1.539(4)
C14 H14A 0.9900
C14 H14B 0.9900
C15 C16 1.539(4)
C15 C20 1.539(4)
C15 H15 1.0000
C16 C17 1.539(4)
C16 H16A 0.9900
C16 H16B 0.9900
C17 C18 1.532(4)
C17 H17 1.0000
C18 C19 1.531(4)
C18 H18A 0.9900
C18 H18B 0.9900
C19 C20 1.537(4)
C19 H19 1.0000
C20 H20A 0.9900
C20 H20B 0.9900
C21 C26 1.393(4)
C21 C22 1.404(4)
C22 C23 1.380(5)
C22 H22 0.9500
C23 C24 1.389(5)
C23 H23 0.9500
C24 C25 1.385(5)
C24 H24 0.9500
C25 C26 1.382(4)
C25 H25 0.9500
C26 H26 0.9500
C31 H31A 0.9800
C31 H31B 0.9800
C31 H31C 0.9800
C32 H32A 0.9800
C32 H32B 0.9800
C32 H32C 0.9800
C33 H33A 0.9800
C33 H33B 0.9800
C33 H33C 0.9800
